data_7711196
loop_
_publ_author_name
'Herrera, Susana'
'Rivero, Kennett I.'
'Guzm\'an, Alexis'
'Cede\~no, Jonathan'
'Miksovska, Jaroslava'
'Raptis, Raphael G.'

_publ_section_title
;
 Mononuclear, hexanuclear and polymeric indium(iii) pyrazolido complexes;
 structural characterization, dynamic solution studies and luminescent
 properties
;
_journal_name_full 'Dalton Transactions'
_journal_paper_doi 10.1039/D2DT01901A
_journal_year 2022
_chemical_formula_moiety 'C9 H9 Cl6 In N6'
_chemical_formula_sum 'C9 H9 Cl6 In N6'
_chemical_formula_weight 528.74
_chemical_name_common mer-[InCl3(4-Cl-pzH)3]
_chemical_name_systematic InCl3(N2C3ClH3)3
_space_group_crystal_system triclinic
_space_group_IT_number 2
_space_group_name_Hall '-P 1'
_space_group_name_H-M_alt 'P -1'
_atom_sites_solution_hydrogens mixed
_audit_creation_date 2021-11-05
_audit_creation_method
;
Olex2 1.3
(compiled 2020.11.12 svn.r5f609507 for OlexSys, GUI svn.r6408)
;
_audit_update_record
;
2022-08-22 deposited with the CCDC.	2022-09-01 downloaded from the CCDC.
;
_cell_angle_alpha 78.541(5)
_cell_angle_beta 89.430(5)
_cell_angle_gamma 87.010(5)
_cell_formula_units_Z 2
_cell_length_a 6.8851(11)
_cell_length_b 10.5525(18)
_cell_length_c 12.437(2)
_cell_measurement_reflns_used 9915
_cell_measurement_temperature 296
_cell_measurement_theta_max 28.40
_cell_measurement_theta_min 2.83
_cell_volume 884.4(3)
_computing_cell_refinement 'SAINT V8.38A (Bruker, 2016)'
_computing_data_collection 'Bruker APEX II'
_computing_data_reduction 'SAINT V8.38A (Bruker, 2016)'
_computing_molecular_graphics 'Olex2 1.3 (Dolomanov et al., 2009)'
_computing_publication_material 'Olex2 1.3 (Dolomanov et al., 2009)'
_computing_structure_refinement 'SHELXL 2018/3 (Sheldrick, 2015)'
_computing_structure_solution 'ShelXT (Sheldrick, 2015)'
_diffrn_ambient_temperature 296
_diffrn_detector_type 'Photon 100 Detector'
_diffrn_measured_fraction_theta_full 0.995
_diffrn_measured_fraction_theta_max 0.996
_diffrn_measurement_device 'three-circle diffractometer'
_diffrn_measurement_device_type 'Bruker APEX-II CCD'
_diffrn_measurement_method '\w scans'
_diffrn_radiation_type MoK\a
_diffrn_radiation_wavelength 0.71073
_diffrn_reflns_av_R_equivalents 0.0198
_diffrn_reflns_av_unetI/netI 0.0160
_diffrn_reflns_Laue_measured_fraction_full 0.995
_diffrn_reflns_Laue_measured_fraction_max 0.996
_diffrn_reflns_limit_h_max 8
_diffrn_reflns_limit_h_min -8
_diffrn_reflns_limit_k_max 13
_diffrn_reflns_limit_k_min -13
_diffrn_reflns_limit_l_max 15
_diffrn_reflns_limit_l_min -15
_diffrn_reflns_number 12966
_diffrn_reflns_point_group_measured_fraction_full 0.995
_diffrn_reflns_point_group_measured_fraction_max 0.996
_diffrn_reflns_theta_full 25.000
_diffrn_reflns_theta_max 27.099
_diffrn_reflns_theta_min 2.827
_exptl_absorpt_coefficient_mu 2.244
_exptl_absorpt_correction_T_max 0.7457
_exptl_absorpt_correction_T_min 0.6611
_exptl_absorpt_correction_type multi-scan
_exptl_absorpt_process_details
;
SADABS-2016/2 (Bruker,2016) was used for absorption correction.
wR2(int) was 0.0660 before and 0.0412 after correction.
The Ratio of minimum to maximum transmission is 0.8865.
The \l/2 correction factor is Not present.
;
_exptl_crystal_colour 'clear colourless'
_exptl_crystal_colour_lustre clear
_exptl_crystal_colour_primary colourless
_exptl_crystal_density_diffrn 1.986
_exptl_crystal_description prism
_exptl_crystal_F_000 512
_exptl_crystal_size_max 0.346
_exptl_crystal_size_mid 0.236
_exptl_crystal_size_min 0.233
_refine_diff_density_max 0.749
_refine_diff_density_min -0.881
_refine_diff_density_rms 0.074
_refine_ls_extinction_coef 0.0294(9)
_refine_ls_extinction_expression Fc^*^=kFc[1+0.001xFc^2^\l^3^/sin(2\q)]^-1/4^
_refine_ls_extinction_method 'SHELXL-2018/3 (Sheldrick 2018)'
_refine_ls_goodness_of_fit_ref 1.106
_refine_ls_hydrogen_treatment mixed
_refine_ls_matrix_type full
_refine_ls_number_parameters 204
_refine_ls_number_reflns 3883
_refine_ls_number_restraints 0
_refine_ls_restrained_S_all 1.106
_refine_ls_R_factor_all 0.0259
_refine_ls_R_factor_gt 0.0238
_refine_ls_shift/su_max 0.002
_refine_ls_shift/su_mean 0.000
_refine_ls_structure_factor_coef Fsqd
_refine_ls_weighting_details 'w=1/[\s^2^(Fo^2^)+(0.0191P)^2^+0.9542P] where P=(Fo^2^+2Fc^2^)/3'
_refine_ls_weighting_scheme calc
_refine_ls_wR_factor_gt 0.0540
_refine_ls_wR_factor_ref 0.0554
_reflns_Friedel_coverage 0.000
_reflns_number_gt 3643
_reflns_number_total 3883
_reflns_threshold_expression 'I > 2\s(I)'
_cod_data_source_file d2dt01901a2.cif
_cod_data_source_block sh030_0m_a
_cod_database_code 7711196
_shelx_shelxl_version_number 2018/3
_shelx_space_group_comment
;
The symmetry employed for this shelxl refinement is uniquely defined
by the following loop, which should always be used as a source of
symmetry information in preference to the above space-group names.
They are only intended as comments.
;
_shelx_estimated_absorpt_t_max 0.623
_shelx_estimated_absorpt_t_min 0.511
_olex2_refinement_description
;
1. Fixed Uiso
 At 1.2 times of:
  All C(H) groups, All N(H) groups
2.a Aromatic/amide H refined with riding coordinates:
 N4(H4), N6(H6), C4(H4A), C6(H6A), C3(H3), C1(H1), C7(H7), C9(H9)
;
_smtbx_masks_void_probe_radius 1.2
_smtbx_masks_void_truncation_radius 1.2
_olex2_submission_original_sample_id SH203
_olex2_submission_special_instructions 'No special instructions were received'

loop_
_space_group_symop_operation_xyz
'x, y, z'
'-x, -y, -z'

loop_
_atom_site_label
_atom_site_type_symbol
_atom_site_fract_x
_atom_site_fract_y
_atom_site_fract_z
_atom_site_U_iso_or_equiv
_atom_site_adp_type
_atom_site_occupancy
_atom_site_site_symmetry_order
_atom_site_calc_flag
_atom_site_refinement_flags_posn
_atom_site_refinement_flags_adp
_atom_site_refinement_flags_occupancy
_atom_site_disorder_assembly
_atom_site_disorder_group
In1 In 0.16948(2) 0.32089(2) 0.79814(2) 0.03029(7) Uani 1 1 d . . . . .
Cl6 Cl 0.42910(9) 0.18503(7) 0.90188(5) 0.04287(15) Uani 1 1 d . . . . .
Cl5 Cl -0.03780(10) 0.33630(7) 0.95723(6) 0.04576(16) Uani 1 1 d . . . . .
Cl4 Cl -0.05797(10) 0.46153(7) 0.66805(6) 0.04645(16) Uani 1 1 d . . . . .
Cl2 Cl 0.37818(11) 0.85477(7) 0.83109(7) 0.05115(18) Uani 1 1 d . . . . .
Cl1 Cl 0.7529(2) 0.18590(18) 0.46405(8) 0.1295(7) Uani 1 1 d . . . . .
Cl3 Cl -0.16157(14) -0.15412(9) 0.67824(9) 0.0707(3) Uani 1 1 d . . . . .
N3 N 0.3369(3) 0.4949(2) 0.81388(18) 0.0365(4) Uani 1 1 d . . . . .
N4 N 0.5182(3) 0.4931(2) 0.85461(19) 0.0410(5) Uani 1 1 d . . . . .
H4 H 0.594374 0.424784 0.870544 0.049 Uiso 1 1 calc R U . . .
N1 N 0.3427(3) 0.2985(2) 0.64307(16) 0.0359(5) Uani 1 1 d . . . . .
N2 N 0.2970(4) 0.3656(3) 0.54227(19) 0.0444(6) Uani 1 1 d . . . . .
N5 N 0.0123(3) 0.1415(2) 0.78271(18) 0.0364(5) Uani 1 1 d . . . . .
N6 N -0.0959(3) 0.0831(2) 0.8685(2) 0.0452(5) Uani 1 1 d . . . . .
H6 H -0.113189 0.111255 0.928402 0.054 Uiso 1 1 calc R U . . .
C4 C 0.2682(4) 0.6170(2) 0.8013(2) 0.0373(5) Uani 1 1 d . . . . .
H4A H 0.145015 0.647409 0.774962 0.045 Uiso 1 1 calc R U . . .
C5 C 0.4072(4) 0.6923(2) 0.8331(2) 0.0362(5) Uani 1 1 d . . . . .
C6 C 0.5645(4) 0.6104(3) 0.8671(2) 0.0428(6) Uani 1 1 d . . . . .
H6A H 0.681291 0.632208 0.893709 0.051 Uiso 1 1 calc R U . . .
C3 C 0.4229(4) 0.3397(3) 0.4669(2) 0.0520(7) Uani 1 1 d . . . . .
H3 H 0.419802 0.374706 0.392134 0.062 Uiso 1 1 calc R U . . .
C2 C 0.5562(5) 0.2522(4) 0.5209(2) 0.0585(9) Uani 1 1 d . . . . .
C1 C 0.5011(4) 0.2279(3) 0.6302(2) 0.0540(8) Uani 1 1 d . . . . .
H1 H 0.566349 0.170296 0.686125 0.065 Uiso 1 1 calc R U . . .
C7 C 0.0053(4) 0.0696(3) 0.7092(2) 0.0424(6) Uani 1 1 d . . . . .
H7 H 0.067206 0.086035 0.641390 0.051 Uiso 1 1 calc R U . . .
C8 C -0.1086(4) -0.0357(3) 0.7469(2) 0.0414(6) Uani 1 1 d . . . . .
C9 C -0.1713(4) -0.0222(3) 0.8483(3) 0.0482(7) Uani 1 1 d . . . . .
H9 H -0.251756 -0.076806 0.894591 0.058 Uiso 1 1 calc R U . . .
H2 H 0.206(5) 0.412(3) 0.537(3) 0.058(10) Uiso 1 1 d . . . . .

loop_
_atom_site_aniso_label
_atom_site_aniso_U_11
_atom_site_aniso_U_22
_atom_site_aniso_U_33
_atom_site_aniso_U_23
_atom_site_aniso_U_13
_atom_site_aniso_U_12
In1 0.02784(10) 0.03278(10) 0.02942(10) -0.00458(6) 0.00155(6) -0.00022(6)
Cl6 0.0389(3) 0.0482(4) 0.0365(3) 0.0016(3) -0.0040(2) 0.0073(3)
Cl5 0.0440(4) 0.0543(4) 0.0422(3) -0.0175(3) 0.0143(3) -0.0051(3)
Cl4 0.0398(3) 0.0527(4) 0.0433(3) -0.0049(3) -0.0087(3) 0.0142(3)
Cl2 0.0523(4) 0.0376(3) 0.0634(4) -0.0084(3) -0.0095(3) -0.0054(3)
Cl1 0.1057(9) 0.2137(16) 0.0460(5) 0.0009(7) 0.0215(5) 0.1007(10)
Cl3 0.0666(5) 0.0628(5) 0.0958(7) -0.0435(5) 0.0217(5) -0.0219(4)
N3 0.0319(10) 0.0388(11) 0.0385(11) -0.0060(9) -0.0013(8) -0.0032(8)
N4 0.0310(11) 0.0426(12) 0.0472(12) -0.0044(10) -0.0028(9) 0.0019(9)
N1 0.0353(11) 0.0420(11) 0.0270(10) -0.0008(8) 0.0016(8) 0.0057(9)
N2 0.0427(13) 0.0530(14) 0.0322(11) 0.0007(10) -0.0019(9) 0.0129(11)
N5 0.0338(11) 0.0360(11) 0.0385(11) -0.0040(9) 0.0027(9) -0.0062(8)
N6 0.0442(13) 0.0513(14) 0.0416(12) -0.0106(10) 0.0058(10) -0.0106(11)
C4 0.0318(12) 0.0394(13) 0.0399(13) -0.0060(11) -0.0015(10) -0.0015(10)
C5 0.0366(13) 0.0361(12) 0.0352(12) -0.0039(10) 0.0018(10) -0.0064(10)
C6 0.0348(13) 0.0442(14) 0.0487(15) -0.0054(12) -0.0046(11) -0.0089(11)
C3 0.0503(17) 0.071(2) 0.0293(13) -0.0018(13) 0.0034(11) 0.0130(14)
C2 0.0494(17) 0.087(2) 0.0332(14) -0.0048(15) 0.0075(12) 0.0237(16)
C1 0.0478(16) 0.075(2) 0.0317(13) 0.0011(13) 0.0041(12) 0.0243(15)
C7 0.0381(14) 0.0454(15) 0.0437(14) -0.0081(12) 0.0028(11) -0.0047(11)
C8 0.0305(12) 0.0400(13) 0.0552(16) -0.0128(12) 0.0009(11) -0.0019(10)
C9 0.0395(15) 0.0462(15) 0.0572(17) -0.0044(13) 0.0057(13) -0.0109(12)

loop_
_atom_type_symbol
_atom_type_description
_atom_type_scat_dispersion_real
_atom_type_scat_dispersion_imag
_atom_type_scat_source
C C 0.0033 0.0016 'International Tables Vol C Tables 4.2.6.8 and 6.1.1.4'
H H 0.0000 0.0000 'International Tables Vol C Tables 4.2.6.8 and 6.1.1.4'
Cl Cl 0.1484 0.1585 'International Tables Vol C Tables 4.2.6.8 and 6.1.1.4'
In In -0.7276 1.3100 'International Tables Vol C Tables 4.2.6.8 and 6.1.1.4'
N N 0.0061 0.0033 'International Tables Vol C Tables 4.2.6.8 and 6.1.1.4'

loop_
_geom_angle_atom_site_label_1
_geom_angle_atom_site_label_2
_geom_angle_atom_site_label_3
_geom_angle
_geom_angle_site_symmetry_1
_geom_angle_site_symmetry_3
_geom_angle_publ_flag
Cl6 In1 Cl5 95.88(3) . . ?
Cl6 In1 Cl4 170.94(2) . . ?
Cl5 In1 Cl4 93.07(3) . . ?
N3 In1 Cl6 87.93(6) . . ?
N3 In1 Cl5 93.50(6) . . ?
N3 In1 Cl4 90.13(6) . . ?
N3 In1 N1 90.77(8) . . ?
N3 In1 N5 177.79(8) . . ?
N1 In1 Cl6 86.52(5) . . ?
N1 In1 Cl5 175.17(6) . . ?
N1 In1 Cl4 84.65(5) . . ?
N5 In1 Cl6 90.12(6) . . ?
N5 In1 Cl5 87.74(6) . . ?
N5 In1 Cl4 91.64(6) . . ?
N5 In1 N1 88.07(8) . . ?
N4 N3 In1 126.51(16) . . ?
C4 N3 In1 127.12(17) . . ?
C4 N3 N4 105.6(2) . . ?
N3 N4 H4 124.2 . . ?
C6 N4 N3 111.5(2) . . ?
C6 N4 H4 124.2 . . ?
N2 N1 In1 123.39(16) . . ?
C1 N1 In1 131.23(17) . . ?
C1 N1 N2 105.3(2) . . ?
N1 N2 H2 117(3) . . ?
C3 N2 N1 112.2(2) . . ?
C3 N2 H2 130(3) . . ?
N6 N5 In1 118.87(17) . . ?
C7 N5 In1 135.12(18) . . ?
C7 N5 N6 105.9(2) . . ?
N5 N6 H6 124.3 . . ?
C9 N6 N5 111.4(2) . . ?
C9 N6 H6 124.3 . . ?
N3 C4 H4A 125.0 . . ?
N3 C4 C5 109.9(2) . . ?
C5 C4 H4A 125.0 . . ?
C4 C5 Cl2 125.3(2) . . ?
C6 C5 Cl2 128.5(2) . . ?
C6 C5 C4 106.2(2) . . ?
N4 C6 C5 106.7(2) . . ?
N4 C6 H6A 126.6 . . ?
C5 C6 H6A 126.6 . . ?
N2 C3 H3 127.0 . . ?
N2 C3 C2 106.1(2) . . ?
C2 C3 H3 127.0 . . ?
C3 C2 Cl1 126.1(2) . . ?
C3 C2 C1 106.6(3) . . ?
C1 C2 Cl1 127.4(2) . . ?
N1 C1 C2 109.8(2) . . ?
N1 C1 H1 125.1 . . ?
C2 C1 H1 125.1 . . ?
N5 C7 H7 125.0 . . ?
N5 C7 C8 110.1(2) . . ?
C8 C7 H7 125.0 . . ?
C7 C8 Cl3 126.8(2) . . ?
C9 C8 Cl3 127.5(2) . . ?
C9 C8 C7 105.7(2) . . ?
N6 C9 C8 106.8(2) . . ?
N6 C9 H9 126.6 . . ?
C8 C9 H9 126.6 . . ?

loop_
_geom_bond_atom_site_label_1
_geom_bond_atom_site_label_2
_geom_bond_distance
_geom_bond_site_symmetry_2
_geom_bond_publ_flag
In1 Cl6 2.4411(7) . ?
In1 Cl5 2.4547(7) . ?
In1 Cl4 2.4751(7) . ?
In1 N3 2.260(2) . ?
In1 N1 2.303(2) . ?
In1 N5 2.270(2) . ?
Cl2 C5 1.711(3) . ?
Cl1 C2 1.703(3) . ?
Cl3 C8 1.704(3) . ?
N3 N4 1.350(3) . ?
N3 C4 1.330(3) . ?
N4 H4 0.8600 . ?
N4 C6 1.332(4) . ?
N1 N2 1.343(3) . ?
N1 C1 1.315(3) . ?
N2 C3 1.329(4) . ?
N2 H2 0.77(4) . ?
N5 N6 1.358(3) . ?
N5 C7 1.302(4) . ?
N6 H6 0.8600 . ?
N6 C9 1.320(4) . ?
C4 H4A 0.9300 . ?
C4 C5 1.384(4) . ?
C5 C6 1.365(4) . ?
C6 H6A 0.9300 . ?
C3 H3 0.9300 . ?
C3 C2 1.350(4) . ?
C2 C1 1.385(4) . ?
C1 H1 0.9300 . ?
C7 H7 0.9300 . ?
C7 C8 1.395(4) . ?
C8 C9 1.361(4) . ?
C9 H9 0.9300 . ?

loop_
_geom_torsion_atom_site_label_1
_geom_torsion_atom_site_label_2
_geom_torsion_atom_site_label_3
_geom_torsion_atom_site_label_4
_geom_torsion
_geom_torsion_site_symmetry_1
_geom_torsion_site_symmetry_2
_geom_torsion_site_symmetry_3
_geom_torsion_site_symmetry_4
_geom_torsion_publ_flag
In1 N3 N4 C6 -171.08(18) . . . . ?
In1 N3 C4 C5 171.23(17) . . . . ?
In1 N1 N2 C3 177.5(2) . . . . ?
In1 N1 C1 C2 -176.9(2) . . . . ?
In1 N5 N6 C9 -177.52(19) . . . . ?
In1 N5 C7 C8 176.15(18) . . . . ?
Cl2 C5 C6 N4 179.2(2) . . . . ?
Cl1 C2 C1 N1 179.2(3) . . . . ?
Cl3 C8 C9 N6 -179.6(2) . . . . ?
N3 N4 C6 C5 0.0(3) . . . . ?
N3 C4 C5 Cl2 -179.48(19) . . . . ?
N3 C4 C5 C6 -0.6(3) . . . . ?
N4 N3 C4 C5 0.6(3) . . . . ?
N1 N2 C3 C2 -0.1(4) . . . . ?
N2 N1 C1 C2 0.7(4) . . . . ?
N2 C3 C2 Cl1 -179.4(3) . . . . ?
N2 C3 C2 C1 0.5(4) . . . . ?
N5 N6 C9 C8 1.1(3) . . . . ?
N5 C7 C8 Cl3 179.1(2) . . . . ?
N5 C7 C8 C9 0.3(3) . . . . ?
N6 N5 C7 C8 0.3(3) . . . . ?
C4 N3 N4 C6 -0.4(3) . . . . ?
C4 C5 C6 N4 0.4(3) . . . . ?
C3 C2 C1 N1 -0.8(5) . . . . ?
C1 N1 N2 C3 -0.4(4) . . . . ?
C7 N5 N6 C9 -0.8(3) . . . . ?
C7 C8 C9 N6 -0.8(3) . . . . ?
